data_4061558
_journal_name_full Organometallics
_journal_paper_doi 10.1021/om0503489
_journal_year 2005
_chemical_formula_sum 'C32 H60 Fe P6'
_chemical_formula_weight 686.47
_space_group_IT_number 62
_symmetry_cell_setting orthorhombic
_symmetry_space_group_name_Hall '-P 2ac 2n'
_symmetry_space_group_name_H-M 'P n m a'
_cell_angle_alpha 90.00
_cell_angle_beta 90.00
_cell_angle_gamma 90.00
_cell_formula_units_Z 4
_cell_length_a 19.965(4)
_cell_length_b 16.184(3)
_cell_length_c 11.299(2)
_cell_measurement_temperature 150(2)
_cell_volume 3650.9(13)
_diffrn_ambient_temperature 150(2)
_exptl_crystal_density_diffrn 1.249
_cod_database_code 4061558

loop_
_symmetry_equiv_pos_as_xyz
'x, y, z'
'-x+1/2, -y, z+1/2'
'x+1/2, -y+1/2, -z+1/2'
'-x, y+1/2, -z'
'-x, -y, -z'
'x-1/2, y, -z-1/2'
'-x-1/2, y-1/2, z-1/2'
'x, -y-1/2, z'

loop_
_atom_site_label
_atom_site_type_symbol
_atom_site_fract_x
_atom_site_fract_y
_atom_site_fract_z
_atom_site_U_iso_or_equiv
_atom_site_adp_type
_atom_site_occupancy
_atom_site_symmetry_multiplicity
_atom_site_calc_flag
_atom_site_refinement_flags
_atom_site_disorder_assembly
_atom_site_disorder_group
Fe1 Fe 0.19041(3) 0.2500 0.94068(5) 0.0205(2) Uani 1 2 d S . .
P1 P 0.21966(4) 0.16930(6) 0.79781(8) 0.0266(3) Uani 1 1 d . . .
P2 P 0.10167(6) 0.2500 0.81069(10) 0.0212(3) Uani 1 2 d S . .
P3 P 0.17548(6) 0.2500 0.59969(11) 0.0269(3) Uani 1 2 d S . .
P4 P 0.21911(4) 0.15887(6) 1.09190(8) 0.0285(3) Uani 1 1 d . . .
C1 C 0.2536(2) 0.2500 0.6928(4) 0.0311(11) Uani 1 2 d S . .
C2 C 0.14231(17) 0.1691(2) 0.7068(3) 0.0257(7) Uani 1 1 d . . .
C3 C 0.2650(2) 0.0706(3) 0.8035(4) 0.0449(10) Uani 1 1 d . . .
H3A H 0.2424 0.0332 0.8589 0.067 Uiso 1 1 calc R . .
H3B H 0.3110 0.0803 0.8302 0.067 Uiso 1 1 calc R . .
H3C H 0.2657 0.0456 0.7245 0.067 Uiso 1 1 calc R . .
C4 C 0.3218(3) 0.2500 0.6257(5) 0.0449(15) Uani 1 2 d S . .
C5 C 0.3262(2) 0.1740(3) 0.5475(4) 0.0576(14) Uani 1 1 d . . .
H5A H 0.3259 0.1242 0.5971 0.086 Uiso 1 1 calc R . .
H5B H 0.3678 0.1758 0.5015 0.086 Uiso 1 1 calc R . .
H5C H 0.2878 0.1727 0.4936 0.086 Uiso 1 1 calc R . .
C6 C 0.3811(3) 0.2500 0.7127(6) 0.084(3) Uani 1 2 d S . .
H6A H 0.4230 0.2573 0.6687 0.126 Uiso 0.50 1 calc PR . .
H6B H 0.3823 0.1973 0.7554 0.126 Uiso 0.50 1 calc PR . .
H6C H 0.3758 0.2954 0.7693 0.126 Uiso 0.50 1 calc PR . .
C7 C 0.1032(2) 0.0966(2) 0.6536(3) 0.0375(9) Uani 1 1 d . . .
C8 C 0.1448(2) 0.0541(3) 0.5556(4) 0.0448(10) Uani 1 1 d . . .
H8A H 0.1177 0.0113 0.5173 0.067 Uiso 1 1 calc R . .
H8B H 0.1847 0.0287 0.5907 0.067 Uiso 1 1 calc R . .
H8C H 0.1584 0.0952 0.4966 0.067 Uiso 1 1 calc R . .
C9 C 0.0386(2) 0.1291(3) 0.5981(4) 0.0539(12) Uani 1 1 d . . .
H9A H 0.0091 0.1505 0.6604 0.081 Uiso 1 1 calc R . .
H9B H 0.0159 0.0841 0.5561 0.081 Uiso 1 1 calc R . .
H9C H 0.0492 0.1735 0.5422 0.081 Uiso 1 1 calc R . .
C10 C 0.0858(3) 0.0329(3) 0.7482(4) 0.0588(13) Uani 1 1 d . . .
H10A H 0.0575 0.0586 0.8087 0.088 Uiso 1 1 calc R . .
H10B H 0.1271 0.0125 0.7849 0.088 Uiso 1 1 calc R . .
H10C H 0.0617 -0.0133 0.7119 0.088 Uiso 1 1 calc R . .
C11 C 0.2655(2) 0.2500 1.0896(4) 0.0257(10) Uani 1 2 d S . .
C12 C 0.3420(2) 0.2500 1.1051(5) 0.0325(12) Uani 1 2 d S . .
C13 C 0.3742(2) 0.1742(3) 1.0506(5) 0.0571(14) Uani 1 1 d . . .
H13A H 0.3678 0.1753 0.9646 0.086 Uiso 1 1 calc R . .
H13B H 0.3534 0.1243 1.0832 0.086 Uiso 1 1 calc R . .
H13C H 0.4222 0.1740 1.0686 0.086 Uiso 1 1 calc R . .
C14 C 0.3550(4) 0.2500 1.2380(7) 0.078(2) Uani 1 2 d SU . .
H14A H 0.4006 0.2694 1.2534 0.118 Uiso 0.50 1 calc PR . .
H14B H 0.3497 0.1938 1.2689 0.118 Uiso 0.50 1 calc PR . .
H14C H 0.3228 0.2868 1.2771 0.118 Uiso 0.50 1 calc PR . .
C15 C 0.13774(16) 0.2057(2) 1.1013(3) 0.0295(8) Uani 1 1 d . . .
C16 C 0.08163(19) 0.1414(3) 1.1273(3) 0.0477(12) Uani 1 1 d D . .
C17 C 0.0868(4) 0.1122(6) 1.2568(6) 0.041(3) Uani 0.483(11) 1 d PD A 1
H17A H 0.0536 0.0688 1.2714 0.061 Uiso 0.483(11) 1 calc PR A 1
H17B H 0.0783 0.1589 1.3099 0.061 Uiso 0.483(11) 1 calc PR A 1
H17C H 0.1319 0.0904 1.2715 0.061 Uiso 0.483(11) 1 calc PR A 1
C17A C 0.0524(4) 0.1727(6) 1.2563(6) 0.041(3) Uani 0.517(11) 1 d PD A 2
H17D H 0.0215 0.1312 1.2879 0.062 Uiso 0.517(11) 1 calc PR A 2
H17E H 0.0288 0.2252 1.2462 0.062 Uiso 0.517(11) 1 calc PR A 2
H17F H 0.0897 0.1802 1.3117 0.062 Uiso 0.517(11) 1 calc PR A 2
C18 C 0.0114(6) 0.1481(12) 1.0818(12) 0.032(3) Uani 0.483(11) 1 d PD A 1
H18A H 0.0123 0.1649 0.9985 0.048 Uiso 0.483(11) 1 calc PR A 1
H18B H -0.0130 0.1895 1.1282 0.048 Uiso 0.483(11) 1 calc PR A 1
H18C H -0.0110 0.0945 1.0890 0.048 Uiso 0.483(11) 1 calc PR A 1
C18A C 0.0207(6) 0.1530(13) 1.0444(11) 0.040(4) Uani 0.517(11) 1 d PD A 2
H18D H 0.0329 0.1360 0.9639 0.059 Uiso 0.517(11) 1 calc PR A 2
H18E H 0.0074 0.2112 1.0440 0.059 Uiso 0.517(11) 1 calc PR A 2
H18F H -0.0166 0.1190 1.0726 0.059 Uiso 0.517(11) 1 calc PR A 2
C19 C 0.1048(5) 0.0520(6) 1.0602(9) 0.039(2) Uani 0.483(11) 1 d PD A 1
H19A H 0.1449 0.0300 1.0988 0.058 Uiso 0.483(11) 1 calc PR A 1
H19B H 0.1144 0.0628 0.9765 0.058 Uiso 0.483(11) 1 calc PR A 1
H19C H 0.0683 0.0117 1.0664 0.058 Uiso 0.483(11) 1 calc PR A 1
C19A C 0.1022(4) 0.0596(6) 1.1340(13) 0.055(3) Uani 0.517(11) 1 d PD A 2
H19D H 0.0634 0.0242 1.1496 0.083 Uiso 0.517(11) 1 calc PR A 2
H19E H 0.1349 0.0535 1.1981 0.083 Uiso 0.517(11) 1 calc PR A 2
H19F H 0.1229 0.0434 1.0588 0.083 Uiso 0.517(11) 1 calc PR A 2

loop_
_atom_site_aniso_label
_atom_site_aniso_U_11
_atom_site_aniso_U_22
_atom_site_aniso_U_33
_atom_site_aniso_U_23
_atom_site_aniso_U_13
_atom_site_aniso_U_12
Fe1 0.0163(4) 0.0285(4) 0.0168(4) 0.000 0.0018(2) 0.000
P1 0.0254(5) 0.0327(5) 0.0217(5) -0.0008(4) 0.0007(3) 0.0078(4)
P2 0.0174(6) 0.0281(6) 0.0180(6) 0.000 0.0008(4) 0.000
P3 0.0269(7) 0.0316(7) 0.0223(6) 0.000 -0.0033(5) 0.000
P4 0.0241(5) 0.0381(6) 0.0234(5) 0.0074(4) -0.0013(3) -0.0009(4)
C1 0.024(2) 0.047(3) 0.022(2) 0.000 0.0019(19) 0.000
C2 0.0260(17) 0.0296(18) 0.0214(16) -0.0027(13) 0.0018(13) 0.0019(14)
C3 0.051(2) 0.045(2) 0.039(2) -0.0034(19) -0.0026(18) 0.025(2)
C4 0.026(3) 0.080(5) 0.029(3) 0.000 0.008(2) 0.000
C5 0.050(3) 0.083(4) 0.039(3) 0.007(2) 0.020(2) 0.022(3)
C6 0.023(3) 0.186(10) 0.042(4) 0.000 0.006(3) 0.000
C7 0.044(2) 0.034(2) 0.035(2) -0.0083(16) 0.0018(17) -0.0091(17)
C8 0.055(3) 0.041(2) 0.039(2) -0.0135(18) 0.0002(19) -0.001(2)
C9 0.040(2) 0.065(3) 0.057(3) -0.025(2) -0.008(2) -0.012(2)
C10 0.084(4) 0.041(2) 0.052(3) -0.004(2) 0.016(3) -0.028(2)
C11 0.015(2) 0.042(3) 0.020(2) 0.000 -0.0017(17) 0.000
C12 0.019(2) 0.052(3) 0.026(3) 0.000 -0.005(2) 0.000
C13 0.023(2) 0.054(3) 0.095(4) 0.001(3) 0.003(2) 0.0079(19)
C14 0.037(3) 0.149(6) 0.049(4) 0.000 -0.014(3) 0.000
C15 0.0216(16) 0.051(2) 0.0160(15) 0.0040(15) 0.0013(12) -0.0036(15)
C16 0.030(2) 0.084(3) 0.028(2) 0.017(2) -0.0015(16) -0.023(2)
C17 0.040(5) 0.059(6) 0.023(4) 0.016(4) 0.004(3) -0.009(5)
C17A 0.033(4) 0.063(6) 0.026(4) 0.010(4) 0.008(3) -0.008(4)
C18 0.023(6) 0.041(6) 0.032(7) 0.008(6) 0.002(5) -0.009(5)
C18A 0.017(4) 0.047(6) 0.055(9) 0.007(7) 0.016(5) -0.007(4)
C19 0.037(5) 0.042(5) 0.038(5) 0.017(4) -0.005(4) -0.010(4)
C19A 0.026(4) 0.051(6) 0.089(10) 0.042(7) 0.003(5) -0.003(4)

loop_
_geom_bond_atom_site_label_1
_geom_bond_atom_site_label_2
_geom_bond_distance
_geom_bond_site_symmetry_2
_geom_bond_publ_flag
Fe1 P1 2.1570(10) . ?
Fe1 P1 2.1570(10) 8_565 ?
Fe1 C15 2.217(3) 8_565 ?
Fe1 C15 2.217(3) . ?
Fe1 C11 2.254(5) . ?
Fe1 P2 2.3013(13) . ?
Fe1 P4 2.3287(11) 8_565 ?
Fe1 P4 2.3287(10) . ?
P1 C3 1.837(4) . ?
P1 C2 1.855(3) . ?
P1 C1 1.890(4) . ?
P1 P1 2.6121(19) 8_565 ?
P1 P2 2.6974(14) . ?
P2 C2 1.937(3) . ?
P2 C2 1.937(3) 8_565 ?
P2 P1 2.6974(13) 8_565 ?
P3 C1 1.881(5) . ?
P3 C2 1.902(4) . ?
P3 C2 1.902(4) 8_565 ?
P4 C11 1.742(3) . ?
P4 C15 1.796(4) . ?
C1 C4 1.557(7) . ?
C1 P1 1.890(4) 8_565 ?
C2 C7 1.533(5) . ?
C4 C5 1.517(6) . ?
C4 C5 1.517(6) 8_565 ?
C4 C6 1.540(9) . ?
C7 C10 1.525(6) . ?
C7 C9 1.527(6) . ?
C7 C8 1.546(5) . ?
C11 C12 1.537(6) . ?
C11 P4 1.742(3) 8_565 ?
C12 C13 1.516(5) . ?
C12 C13 1.516(5) 8_565 ?
C12 C14 1.523(8) . ?
C15 C15 1.434(8) 8_565 ?
C15 C16 1.557(5) . ?
C16 C19A 1.388(9) . ?
C16 C18 1.497(13) . ?
C16 C17 1.541(8) . ?
C16 C18A 1.546(13) . ?
C16 C17A 1.650(8) . ?
C16 C19 1.697(10) . ?
